data_1541148
loop_
_publ_author_name
'Quezel, S.'
'Burlet, P.'
'Dinia, A.'
'Sergent, M.'
'Rossat-Mignod, J.'
'Pena, O.'
'Horyn, R.'

_publ_section_title
;
 Neutron diffraction study of the crystal and magnetic structures of
 153(Eu) Mo6 S8
;
_journal_name_full 'Physik (Berlin)'
_journal_page_first 780
_journal_page_last 782
_journal_volume 156
_journal_year 1989
_chemical_formula_sum 'Eu Mo6 S8'
_space_group_IT_number 2
_symmetry_space_group_name_Hall '-P 1'
_symmetry_space_group_name_H-M 'P -1'
_cell_angle_alpha 89.256
_cell_angle_beta 88.165
_cell_angle_gamma 89.262
_cell_formula_units_Z 1
_cell_length_a 6.482
_cell_length_b 6.593
_cell_length_c 6.566
_cell_volume 280.414
_citation_journal_id_ASTM PHYBE3
_cod_data_source_file Quezel_PHYBE3_1989_1027.cif
_cod_data_source_block Eu1Mo6S8
_cod_original_cell_volume 280.4141
_cod_original_formula_sum 'Eu1 Mo6 S8'
_cod_database_code 1541148

loop_
_symmetry_equiv_pos_as_xyz
x,y,z
-x,-y,-z

loop_
_atom_site_label
_atom_site_type_symbol
_atom_site_fract_x
_atom_site_fract_y
_atom_site_fract_z
_atom_site_occupancy
_atom_site_U_iso_or_equiv
Mo2 Mo+2 0.5628 0.2271 0.4171 1 0.0
S2 S-2 0.7398 0.3693 0.1312 1 0.0
S3 S-2 0.132 0.7483 0.3691 1 0.0
S1 S-2 0.373 0.1227 0.7398 1 0.0
S4 S-2 0.2377 0.2367 0.2377 1 0.0
Mo3 Mo+2 0.4171 0.5628 0.2271 1 0.0
Eu1 Eu+3 0 0 0 1 0.0
Mo1 Mo+2 0.2271 0.4171 0.5628 1 0.0
